data_7235218
loop_
_publ_author_name
'Junaid, Ahmad'
'Tan, Yee Seng'
'Tiekink, Edward R. T.'
'Dolzhenko, Anton V.'

_publ_section_title
;
 A one-pot synthesis of
 N2,6-diaryl-5,6-dihydro-1,3,5-triazine-2,4-diamines and systematic
 evaluation of their ability to host ethanol in crystals
;
_journal_issue 64
_journal_name_full 'RSC Advances'
_journal_page_first 37660
_journal_paper_doi 10.1039/C9RA08795H
_journal_volume 9
_journal_year 2019
_chemical_absolute_configuration unk
_chemical_formula_moiety 'C15 H14 Br N5, C2 H6 O'
_chemical_formula_sum 'C17 H20 Br N5 O'
_chemical_formula_weight 390.29
_space_group_crystal_system monoclinic
_space_group_IT_number 4
_space_group_name_Hall 'P 2yb'
_space_group_name_H-M_alt 'P 1 21 1'
_atom_sites_solution_hydrogens mixed
_atom_sites_solution_primary direct
_atom_sites_solution_secondary difmap
_audit_creation_method SHELXL-2017/1
_audit_update_record
;
2019-10-25 deposited with the CCDC.	2019-11-13 downloaded from the CCDC.
;
_cell_angle_alpha 90
_cell_angle_beta 109.622(3)
_cell_angle_gamma 90
_cell_formula_units_Z 4
_cell_length_a 12.7568(4)
_cell_length_b 9.7768(3)
_cell_length_c 15.1645(4)
_cell_measurement_reflns_used 9148
_cell_measurement_temperature 100(2)
_cell_measurement_theta_max 76.2950
_cell_measurement_theta_min 3.0640
_cell_volume 1781.49(10)
_computing_cell_refinement 'CrysAlisPro 1.171.39.31a (Rigaku OD, 2017)'
_computing_data_collection 'CrysAlisPro 1.171.39.31a (Rigaku OD, 2017)'
_computing_data_reduction 'CrysAlisPro 1.171.39.31a (Rigaku OD, 2017)'
_computing_molecular_graphics 'ORTEP-3 for Windows (Farrugia, 2012), DIAMOND (Brandenburg, 2006)'
_computing_publication_material 'publCIF (Westrip, 2010)'
_computing_structure_refinement 'SHELXL-2017/1 (Sheldrick, 2017)'
_computing_structure_solution 'SHELXT 2014/5 (Sheldrick, 2014)'
_diffrn_ambient_temperature 100(2)
_diffrn_detector_area_resol_mean 5.2558
_diffrn_measured_fraction_theta_full 1.000
_diffrn_measured_fraction_theta_max 1.000
_diffrn_measurement_device_type 'XtaLAB Synergy, Dualflex, AtlasS2'
_diffrn_measurement_method '\w scans'
_diffrn_radiation_type CuK\a
_diffrn_radiation_wavelength 1.54184
_diffrn_reflns_av_R_equivalents 0.0600
_diffrn_reflns_av_unetI/netI 0.0493
_diffrn_reflns_Laue_measured_fraction_full 1.000
_diffrn_reflns_Laue_measured_fraction_max 1.000
_diffrn_reflns_limit_h_max 15
_diffrn_reflns_limit_h_min -15
_diffrn_reflns_limit_k_max 10
_diffrn_reflns_limit_k_min -11
_diffrn_reflns_limit_l_max 17
_diffrn_reflns_limit_l_min -18
_diffrn_reflns_number 22035
_diffrn_reflns_point_group_measured_fraction_full 0.926
_diffrn_reflns_point_group_measured_fraction_max 0.926
_diffrn_reflns_theta_full 67.078
_diffrn_reflns_theta_max 67.078
_diffrn_reflns_theta_min 3.094
_diffrn_source 'micro-focus sealed X-ray tube'
_exptl_absorpt_coefficient_mu 3.258
_exptl_absorpt_correction_T_max 1.000
_exptl_absorpt_correction_T_min 0.720
_exptl_absorpt_correction_type gaussian
_exptl_absorpt_process_details 'CrysAlisPro 1.171.39.31a (Rigaku Oxford Diffraction, 2017)'
_exptl_crystal_colour colourless
_exptl_crystal_density_diffrn 1.455
_exptl_crystal_description plate
_exptl_crystal_F_000 800
_exptl_crystal_size_max 0.111
_exptl_crystal_size_mid 0.077
_exptl_crystal_size_min 0.019
_refine_diff_density_max 0.742
_refine_diff_density_min -0.744
_refine_diff_density_rms 0.068
_refine_ls_abs_structure_details
;
 Flack x determined using 2170 quotients [(I+)-(I-)]/[(I+)+(I-)]
 (Parsons, Flack and Wagner, Acta Cryst. B69 (2013) 249-259).
;
_refine_ls_abs_structure_Flack -0.016(15)
_refine_ls_extinction_method none
_refine_ls_goodness_of_fit_ref 1.025
_refine_ls_hydrogen_treatment mixed
_refine_ls_matrix_type full
_refine_ls_number_parameters 465
_refine_ls_number_reflns 5907
_refine_ls_number_restraints 11
_refine_ls_restrained_S_all 1.024
_refine_ls_R_factor_all 0.0399
_refine_ls_R_factor_gt 0.0367
_refine_ls_shift/su_max 0.000
_refine_ls_shift/su_mean 0.000
_refine_ls_structure_factor_coef Fsqd
_refine_ls_weighting_details 'w=1/[\s^2^(Fo^2^)+(0.0580P)^2^+0.0193P] where P=(Fo^2^+2Fc^2^)/3'
_refine_ls_weighting_scheme calc
_refine_ls_wR_factor_gt 0.0929
_refine_ls_wR_factor_ref 0.0959
_reflns_Friedel_coverage 0.740
_reflns_Friedel_fraction_full 0.842
_reflns_Friedel_fraction_max 0.842
_reflns_number_gt 5554
_reflns_number_total 5907
_reflns_threshold_expression 'I > 2\s(I)'
_cod_data_source_file c9ra08795h2.cif
_cod_data_source_block A_CCDC1
_cod_original_sg_symbol_H-M 'P 21'
_cod_database_code 7235218
_shelx_shelxl_version_number 2017/1
_shelx_space_group_comment
;
The symmetry employed for this shelxl refinement is uniquely defined
by the following loop, which should always be used as a source of
symmetry information in preference to the above space-group names.
They are only intended as comments.
;
_shelx_estimated_absorpt_t_min 0.714
_shelx_estimated_absorpt_t_max 0.941

loop_
_space_group_symop_operation_xyz
'x, y, z'
'-x, y+1/2, -z'

loop_
_atom_site_label
_atom_site_type_symbol
_atom_site_fract_x
_atom_site_fract_y
_atom_site_fract_z
_atom_site_U_iso_or_equiv
_atom_site_adp_type
_atom_site_occupancy
_atom_site_site_symmetry_order
_atom_site_calc_flag
_atom_site_refinement_flags_posn
_atom_site_refinement_flags_adp
Br1 Br 0.10014(4) 0.80935(6) 0.13714(3) 0.03102(16) Uani 1 1 d . .
Br2 Br 0.93638(4) 0.79266(8) -0.11941(3) 0.03927(19) Uani 1 1 d . .
O1 O 0.3879(3) 0.3504(3) 0.4112(2) 0.0193(7) Uani 1 1 d D .
H1O H 0.377(5) 0.391(6) 0.456(3) 0.023 Uiso 1 1 d D U
O2 O 0.6032(3) 0.3337(4) -0.0222(2) 0.0240(8) Uani 1 1 d D .
H2O H 0.620(5) 0.377(6) 0.028(3) 0.029 Uiso 1 1 d D U
N1 N 0.3590(4) 0.4682(4) 0.5645(3) 0.0189(8) Uani 1 1 d . .
N2 N 0.4755(3) 0.6181(4) 0.6834(3) 0.0182(8) Uani 1 1 d . .
N3 N 0.4508(4) 0.3911(4) 0.7220(3) 0.0180(8) Uani 1 1 d D .
H3N H 0.458(4) 0.315(3) 0.755(3) 0.022 Uiso 1 1 d D U
N4 N 0.5688(4) 0.5340(5) 0.8311(3) 0.0237(9) Uani 1 1 d D .
H4NA H 0.603(5) 0.614(3) 0.844(4) 0.028 Uiso 1 1 d D U
H4NB H 0.573(5) 0.471(5) 0.873(3) 0.028 Uiso 1 1 d D U
N5 N 0.4133(3) 0.6840(4) 0.5304(3) 0.0182(8) Uani 1 1 d D .
H5N H 0.470(3) 0.741(5) 0.550(4) 0.022 Uiso 1 1 d D U
N6 N 0.6468(4) 0.4609(4) 0.1449(3) 0.0189(8) Uani 1 1 d . .
N7 N 0.5355(4) 0.6193(4) 0.1965(3) 0.0201(9) Uani 1 1 d . .
N8 N 0.5508(4) 0.3944(4) 0.2499(3) 0.0200(9) Uani 1 1 d D .
H8N H 0.529(4) 0.320(4) 0.271(4) 0.024 Uiso 1 1 d D U
N9 N 0.4305(4) 0.5439(5) 0.2843(3) 0.0238(9) Uani 1 1 d D .
H9NA H 0.408(5) 0.629(3) 0.279(4) 0.029 Uiso 1 1 d D U
H9NB H 0.419(5) 0.487(5) 0.325(3) 0.029 Uiso 1 1 d D U
N10 N 0.6013(4) 0.6774(4) 0.0784(3) 0.0209(9) Uani 1 1 d D .
H10N H 0.544(3) 0.733(5) 0.066(4) 0.025 Uiso 1 1 d D U
C1 C 0.3518(4) 0.3768(5) 0.6374(3) 0.0187(10) Uani 1 1 d . .
H1 H 0.350632 0.280998 0.614030 0.022 Uiso 1 1 calc R U
C2 C 0.4124(4) 0.5820(5) 0.5932(3) 0.0163(9) Uani 1 1 d . .
C3 C 0.4953(4) 0.5142(5) 0.7442(3) 0.0183(10) Uani 1 1 d . .
C4 C 0.2455(4) 0.3985(5) 0.6614(3) 0.0208(10) Uani 1 1 d . .
C5 C 0.1985(5) 0.2879(7) 0.6912(4) 0.0367(13) Uani 1 1 d . .
H5 H 0.228351 0.198829 0.691324 0.044 Uiso 1 1 calc R U
C6 C 0.1076(5) 0.3071(8) 0.7210(5) 0.0462(16) Uani 1 1 d . .
H6 H 0.077396 0.231282 0.743422 0.055 Uiso 1 1 calc R U
C7 C 0.0619(5) 0.4321(8) 0.7184(4) 0.0382(15) Uani 1 1 d . .
H7 H -0.001286 0.443313 0.737473 0.046 Uiso 1 1 calc R U
C8 C 0.1065(5) 0.5430(7) 0.6883(4) 0.0347(13) Uani 1 1 d . .
H8 H 0.073920 0.630855 0.686228 0.042 Uiso 1 1 calc R U
C9 C 0.2005(5) 0.5264(6) 0.6606(4) 0.0297(12) Uani 1 1 d . .
H9 H 0.232842 0.603418 0.641360 0.036 Uiso 1 1 calc R U
C10 C 0.3372(4) 0.7080(5) 0.4410(3) 0.0173(10) Uani 1 1 d . .
C11 C 0.3588(4) 0.8191(6) 0.3912(3) 0.0199(9) Uani 1 1 d . .
H11 H 0.423220 0.873360 0.419023 0.024 Uiso 1 1 calc R U
C12 C 0.2879(4) 0.8511(5) 0.3020(3) 0.0238(11) Uani 1 1 d . .
H12 H 0.302967 0.927490 0.269423 0.029 Uiso 1 1 calc R U
C13 C 0.1953(4) 0.7710(6) 0.2613(3) 0.0243(11) Uani 1 1 d . .
C14 C 0.1705(4) 0.6643(5) 0.3089(3) 0.0224(10) Uani 1 1 d . .
H14 H 0.105365 0.611462 0.280233 0.027 Uiso 1 1 calc R U
C15 C 0.2396(4) 0.6324(5) 0.3986(3) 0.0209(10) Uani 1 1 d . .
H15 H 0.220837 0.559118 0.431674 0.025 Uiso 1 1 calc R U
C16 C 0.6498(4) 0.3746(5) 0.2245(3) 0.0192(10) Uani 1 1 d . .
H16 H 0.649659 0.277270 0.204178 0.023 Uiso 1 1 calc R U
C17 C 0.5986(4) 0.5784(5) 0.1424(3) 0.0175(10) Uani 1 1 d . .
C18 C 0.5083(4) 0.5203(5) 0.2438(3) 0.0194(11) Uani 1 1 d . .
C19 C 0.7592(4) 0.3982(5) 0.3064(3) 0.0210(10) Uani 1 1 d . .
C20 C 0.8589(5) 0.4037(6) 0.2888(4) 0.0267(11) Uani 1 1 d . .
H20 H 0.858436 0.399439 0.226104 0.032 Uiso 1 1 calc R U
C21 C 0.9595(5) 0.4152(7) 0.3615(4) 0.0359(13) Uani 1 1 d . .
H21 H 1.027372 0.419036 0.348655 0.043 Uiso 1 1 calc R U
C22 C 0.9604(5) 0.4211(7) 0.4531(4) 0.0419(15) Uani 1 1 d . .
H22 H 1.029085 0.428209 0.503190 0.050 Uiso 1 1 calc R U
C23 C 0.8626(5) 0.4169(7) 0.4715(4) 0.0381(14) Uani 1 1 d . .
H23 H 0.863726 0.421783 0.534428 0.046 Uiso 1 1 calc R U
C24 C 0.7606(5) 0.4053(6) 0.3984(4) 0.0277(11) Uani 1 1 d . .
H24 H 0.692863 0.402309 0.411586 0.033 Uiso 1 1 calc R U
C25 C 0.6794(4) 0.6944(5) 0.0324(3) 0.0208(10) Uani 1 1 d . .
C26 C 0.7728(4) 0.6133(6) 0.0470(3) 0.0229(10) Uani 1 1 d . .
H26 H 0.785890 0.538111 0.089014 0.027 Uiso 1 1 calc R U
C27 C 0.8479(5) 0.6416(6) 0.0001(3) 0.0256(11) Uani 1 1 d . .
H27 H 0.911740 0.585694 0.010020 0.031 Uiso 1 1 calc R U
C28 C 0.8286(4) 0.7516(6) -0.0608(3) 0.0254(11) Uani 1 1 d . .
C29 C 0.7358(5) 0.8320(5) -0.0769(3) 0.0266(12) Uani 1 1 d . .
H29 H 0.723078 0.906502 -0.119438 0.032 Uiso 1 1 calc R U
C30 C 0.6606(4) 0.8044(6) -0.0311(3) 0.0229(9) Uani 1 1 d . .
H30 H 0.596200 0.859780 -0.042545 0.027 Uiso 1 1 calc R U
C31 C 0.2900(4) 0.2816(6) 0.3525(3) 0.0255(11) Uani 1 1 d . .
H31A H 0.309098 0.228680 0.304255 0.031 Uiso 1 1 calc R U
H31B H 0.233614 0.350675 0.319842 0.031 Uiso 1 1 calc R U
C32 C 0.2406(6) 0.1864(7) 0.4058(4) 0.0368(14) Uani 1 1 d . .
H32A H 0.176295 0.139283 0.362042 0.055 Uiso 1 1 calc R U
H32B H 0.216837 0.238988 0.450779 0.055 Uiso 1 1 calc R U
H32C H 0.296546 0.118841 0.439420 0.055 Uiso 1 1 calc R U
C33 C 0.6956(5) 0.2490(7) -0.0201(4) 0.0344(13) Uani 1 1 d . .
H33A H 0.760917 0.307883 -0.013381 0.041 Uiso 1 1 calc R U
H33B H 0.677371 0.199961 -0.080553 0.041 Uiso 1 1 calc R U
C34 C 0.7254(7) 0.1470(8) 0.0574(5) 0.0481(17) Uani 1 1 d . .
H34A H 0.785391 0.088036 0.052521 0.072 Uiso 1 1 calc R U
H34B H 0.660124 0.090949 0.052926 0.072 Uiso 1 1 calc R U
H34C H 0.750382 0.194789 0.117667 0.072 Uiso 1 1 calc R U

loop_
_atom_site_aniso_label
_atom_site_aniso_U_11
_atom_site_aniso_U_22
_atom_site_aniso_U_33
_atom_site_aniso_U_23
_atom_site_aniso_U_13
_atom_site_aniso_U_12
Br1 0.0308(3) 0.0484(4) 0.0138(2) 0.0072(3) 0.00737(18) 0.0056(3)
Br2 0.0319(3) 0.0658(5) 0.0213(2) 0.0136(3) 0.0106(2) -0.0077(3)
O1 0.0259(17) 0.0209(18) 0.0124(15) -0.0017(12) 0.0080(13) 0.0004(14)
O2 0.0352(18) 0.025(2) 0.0138(14) -0.0051(14) 0.0105(13) -0.0042(16)
N1 0.029(2) 0.017(2) 0.0138(18) 0.0017(16) 0.0107(16) -0.0006(18)
N2 0.028(2) 0.016(2) 0.0103(18) -0.0006(15) 0.0070(15) 0.0015(17)
N3 0.028(2) 0.015(2) 0.0114(18) 0.0027(15) 0.0076(16) 0.0003(17)
N4 0.038(3) 0.019(2) 0.0120(19) 0.0012(17) 0.0058(18) -0.004(2)
N5 0.027(2) 0.016(2) 0.0126(18) 0.0024(15) 0.0080(16) -0.0024(17)
N6 0.030(2) 0.016(2) 0.0118(18) 0.0014(15) 0.0084(16) -0.0005(18)
N7 0.034(2) 0.015(2) 0.0140(18) 0.0003(16) 0.0104(17) 0.0025(18)
N8 0.033(2) 0.014(2) 0.0160(19) 0.0005(16) 0.0126(17) -0.0004(18)
N9 0.037(3) 0.020(2) 0.019(2) 0.0049(19) 0.0175(19) 0.0043(19)
N10 0.032(2) 0.015(2) 0.018(2) 0.0041(16) 0.0113(17) 0.0040(19)
C1 0.027(2) 0.016(2) 0.012(2) 0.0010(18) 0.0045(18) -0.001(2)
C2 0.024(2) 0.014(2) 0.014(2) 0.0006(17) 0.0111(18) 0.002(2)
C3 0.028(3) 0.018(3) 0.014(2) -0.0009(18) 0.013(2) 0.001(2)
C4 0.029(3) 0.021(3) 0.011(2) 0.0019(18) 0.0058(18) -0.001(2)
C5 0.035(3) 0.030(3) 0.045(3) 0.018(3) 0.014(2) 0.001(3)
C6 0.038(3) 0.045(4) 0.061(4) 0.033(4) 0.024(3) 0.008(4)
C7 0.029(3) 0.057(4) 0.034(3) 0.008(3) 0.017(2) 0.001(3)
C8 0.035(3) 0.032(3) 0.041(3) -0.011(3) 0.017(3) -0.004(3)
C9 0.037(3) 0.025(3) 0.033(3) -0.005(2) 0.019(2) -0.009(2)
C10 0.023(2) 0.018(2) 0.013(2) 0.0014(18) 0.0092(19) 0.0042(19)
C11 0.026(2) 0.021(3) 0.0149(19) 0.002(2) 0.0096(17) -0.001(2)
C12 0.031(3) 0.025(3) 0.020(2) 0.0099(19) 0.014(2) 0.005(2)
C13 0.028(2) 0.031(3) 0.018(2) 0.001(2) 0.0125(19) 0.007(2)
C14 0.024(2) 0.021(3) 0.021(2) 0.000(2) 0.0060(19) 0.001(2)
C15 0.027(2) 0.022(2) 0.015(2) 0.0030(19) 0.0095(19) -0.002(2)
C16 0.031(3) 0.017(2) 0.011(2) 0.0010(18) 0.0102(19) -0.001(2)
C17 0.029(3) 0.014(3) 0.010(2) -0.0019(16) 0.0073(19) -0.003(2)
C18 0.027(3) 0.018(3) 0.012(2) -0.0025(18) 0.005(2) -0.003(2)
C19 0.033(3) 0.013(2) 0.016(2) 0.0014(18) 0.006(2) -0.002(2)
C20 0.035(3) 0.024(3) 0.023(2) 0.003(2) 0.013(2) 0.002(2)
C21 0.033(3) 0.037(3) 0.038(3) 0.009(3) 0.012(2) 0.003(3)
C22 0.037(3) 0.046(4) 0.031(3) 0.002(3) -0.004(2) 0.000(3)
C23 0.043(3) 0.048(4) 0.019(3) -0.004(2) 0.004(2) -0.006(3)
C24 0.035(3) 0.030(3) 0.019(2) 0.002(2) 0.010(2) -0.002(2)
C25 0.031(3) 0.022(3) 0.009(2) -0.0015(19) 0.0063(19) -0.005(2)
C26 0.030(3) 0.023(3) 0.016(2) 0.004(2) 0.008(2) -0.001(2)
C27 0.031(3) 0.027(3) 0.020(2) -0.002(2) 0.010(2) -0.003(2)
C28 0.032(3) 0.034(3) 0.010(2) -0.0001(19) 0.0068(19) -0.012(2)
C29 0.041(3) 0.026(3) 0.014(2) 0.0061(19) 0.0103(19) -0.005(2)
C30 0.033(2) 0.021(2) 0.0138(19) 0.002(2) 0.0064(17) -0.001(3)
C31 0.035(3) 0.026(3) 0.014(2) -0.004(2) 0.0057(18) 0.000(2)
C32 0.045(3) 0.032(3) 0.034(3) -0.008(3) 0.016(3) -0.008(3)
C33 0.035(3) 0.046(4) 0.025(3) -0.014(2) 0.014(2) 0.000(3)
C34 0.062(4) 0.039(4) 0.042(3) -0.011(3) 0.014(3) 0.018(3)

loop_
_atom_type_symbol
_atom_type_description
_atom_type_scat_dispersion_real
_atom_type_scat_dispersion_imag
_atom_type_scat_source
C C 0.0181 0.0091 'International Tables Vol C Tables 4.2.6.8 and 6.1.1.4'
H H 0.0000 0.0000 'International Tables Vol C Tables 4.2.6.8 and 6.1.1.4'
N N 0.0311 0.0180 'International Tables Vol C Tables 4.2.6.8 and 6.1.1.4'
O O 0.0492 0.0322 'International Tables Vol C Tables 4.2.6.8 and 6.1.1.4'
Br Br -0.6763 1.2805 'International Tables Vol C Tables 4.2.6.8 and 6.1.1.4'

loop_
_geom_angle_atom_site_label_1
_geom_angle_atom_site_label_2
_geom_angle_atom_site_label_3
_geom_angle
C31 O1 H1O 112(4)
C33 O2 H2O 109(5)
C2 N1 C1 115.6(4)
C3 N2 C2 113.6(4)
C3 N3 C1 118.4(4)
C3 N3 H3N 132(4)
C1 N3 H3N 108(4)
C3 N4 H4NA 118(4)
C3 N4 H4NB 118(4)
H4NA N4 H4NB 124(6)
C2 N5 C10 128.8(4)
C2 N5 H5N 115(4)
C10 N5 H5N 116(4)
C17 N6 C16 114.6(4)
C18 N7 C17 114.9(4)
C18 N8 C16 118.2(4)
C18 N8 H8N 128(4)
C16 N8 H8N 113(4)
C18 N9 H9NA 113(4)
C18 N9 H9NB 122(4)
H9NA N9 H9NB 122(6)
C17 N10 C25 128.4(4)
C17 N10 H10N 112(4)
C25 N10 H10N 120(4)
N1 C1 N3 110.5(4)
N1 C1 C4 112.6(4)
N3 C1 C4 110.4(4)
N1 C1 H1 107.7
N3 C1 H1 107.7
C4 C1 H1 107.7
N1 C2 N2 128.1(4)
N1 C2 N5 120.7(4)
N2 C2 N5 111.2(4)
N3 C3 N2 123.3(4)
N3 C3 N4 118.4(4)
N2 C3 N4 118.2(4)
C9 C4 C5 119.3(5)
C9 C4 C1 121.6(5)
C5 C4 C1 118.9(5)
C4 C5 C6 120.0(6)
C4 C5 H5 120.0
C6 C5 H5 120.0
C7 C6 C5 120.8(6)
C7 C6 H6 119.6
C5 C6 H6 119.6
C6 C7 C8 120.2(5)
C6 C7 H7 119.9
C8 C7 H7 119.9
C7 C8 C9 119.9(6)
C7 C8 H8 120.1
C9 C8 H8 120.1
C4 C9 C8 119.8(5)
C4 C9 H9 120.1
C8 C9 H9 120.1
N5 C10 C11 117.0(4)
N5 C10 C15 125.2(4)
C11 C10 C15 117.7(4)
C12 C11 C10 121.3(5)
C12 C11 H11 119.4
C10 C11 H11 119.4
C13 C12 C11 119.2(4)
C13 C12 H12 120.4
C11 C12 H12 120.4
C14 C13 C12 120.9(5)
C14 C13 Br1 119.3(4)
C12 C13 Br1 119.8(4)
C13 C14 C15 120.4(5)
C13 C14 H14 119.8
C15 C14 H14 119.8
C14 C15 C10 120.3(5)
C14 C15 H15 119.8
C10 C15 H15 119.8
N8 C16 N6 111.0(4)
N8 C16 C19 113.5(4)
N6 C16 C19 110.1(4)
N8 C16 H16 107.3
N6 C16 H16 107.3
C19 C16 H16 107.3
N6 C17 N10 121.3(4)
N6 C17 N7 126.9(4)
N10 C17 N7 111.7(4)
N7 C18 N8 122.6(4)
N7 C18 N9 119.4(5)
N8 C18 N9 117.9(4)
C20 C19 C24 119.2(5)
C20 C19 C16 119.5(4)
C24 C19 C16 121.2(5)
C19 C20 C21 121.0(5)
C19 C20 H20 119.5
C21 C20 H20 119.5
C22 C21 C20 119.6(6)
C22 C21 H21 120.2
C20 C21 H21 120.2
C23 C22 C21 120.2(6)
C23 C22 H22 119.9
C21 C22 H22 119.9
C22 C23 C24 120.6(5)
C22 C23 H23 119.7
C24 C23 H23 119.7
C19 C24 C23 119.5(5)
C19 C24 H24 120.2
C23 C24 H24 120.2
C26 C25 N10 124.6(4)
C26 C25 C30 119.0(5)
N10 C25 C30 116.3(5)
C25 C26 C27 120.3(5)
C25 C26 H26 119.9
C27 C26 H26 119.9
C28 C27 C26 119.6(5)
C28 C27 H27 120.2
C26 C27 H27 120.2
C29 C28 C27 120.9(5)
C29 C28 Br2 120.6(4)
C27 C28 Br2 118.5(4)
C28 C29 C30 120.0(5)
C28 C29 H29 120.0
C30 C29 H29 120.0
C29 C30 C25 120.2(5)
C29 C30 H30 119.9
C25 C30 H30 119.9
O1 C31 C32 113.0(4)
O1 C31 H31A 109.0
C32 C31 H31A 109.0
O1 C31 H31B 109.0
C32 C31 H31B 109.0
H31A C31 H31B 107.8
C31 C32 H32A 109.5
C31 C32 H32B 109.5
H32A C32 H32B 109.5
C31 C32 H32C 109.5
H32A C32 H32C 109.5
H32B C32 H32C 109.5
O2 C33 C34 113.2(5)
O2 C33 H33A 108.9
C34 C33 H33A 108.9
O2 C33 H33B 108.9
C34 C33 H33B 108.9
H33A C33 H33B 107.7
C33 C34 H34A 109.5
C33 C34 H34B 109.5
H34A C34 H34B 109.5
C33 C34 H34C 109.5
H34A C34 H34C 109.5
H34B C34 H34C 109.5

loop_
_geom_bond_atom_site_label_1
_geom_bond_atom_site_label_2
_geom_bond_distance
Br1 C13 1.904(5)
Br2 C28 1.914(5)
O1 C31 1.435(6)
O1 H1O 0.838(14)
O2 C33 1.432(7)
O2 H2O 0.840(14)
N1 C2 1.301(7)
N1 C1 1.448(6)
N2 C3 1.338(6)
N2 C2 1.379(6)
N3 C3 1.324(7)
N3 C1 1.474(6)
N3 H3N 0.879(14)
N4 C3 1.350(7)
N4 H4NA 0.879(14)
N4 H4NB 0.881(14)
N5 C2 1.382(6)
N5 C10 1.396(6)
N5 H5N 0.880(14)
N6 C17 1.297(7)
N6 C16 1.463(6)
N7 C18 1.318(6)
N7 C17 1.388(6)
N8 C18 1.336(7)
N8 C16 1.452(6)
N8 H8N 0.878(14)
N9 C18 1.351(7)
N9 H9NA 0.878(14)
N9 H9NB 0.876(14)
N10 C17 1.379(6)
N10 C25 1.405(7)
N10 H10N 0.878(14)
C1 C4 1.533(7)
C1 H1 1.0000
C4 C9 1.374(8)
C4 C5 1.384(8)
C5 C6 1.391(8)
C5 H5 0.9500
C6 C7 1.349(11)
C6 H6 0.9500
C7 C8 1.371(10)
C7 H7 0.9500
C8 C9 1.408(8)
C8 H8 0.9500
C9 H9 0.9500
C10 C11 1.402(7)
C10 C15 1.404(7)
C11 C12 1.386(7)
C11 H11 0.9500
C12 C13 1.379(8)
C12 H12 0.9500
C13 C14 1.365(7)
C14 C15 1.386(7)
C14 H14 0.9500
C15 H15 0.9500
C16 C19 1.542(7)
C16 H16 1.0000
C19 C20 1.385(8)
C19 C24 1.392(7)
C20 C21 1.387(9)
C20 H20 0.9500
C21 C22 1.386(9)
C21 H21 0.9500
C22 C23 1.368(9)
C22 H22 0.9500
C23 C24 1.402(8)
C23 H23 0.9500
C24 H24 0.9500
C25 C26 1.386(8)
C25 C30 1.409(7)
C26 C27 1.399(7)
C26 H26 0.9500
C27 C28 1.385(8)
C27 H27 0.9500
C28 C29 1.373(8)
C29 C30 1.387(7)
C29 H29 0.9500
C30 H30 0.9500
C31 C32 1.504(8)
C31 H31A 0.9900
C31 H31B 0.9900
C32 H32A 0.9800
C32 H32B 0.9800
C32 H32C 0.9800
C33 C34 1.490(10)
C33 H33A 0.9900
C33 H33B 0.9900
C34 H34A 0.9800
C34 H34B 0.9800
C34 H34C 0.9800

loop_
_geom_torsion_atom_site_label_1
_geom_torsion_atom_site_label_2
_geom_torsion_atom_site_label_3
_geom_torsion_atom_site_label_4
_geom_torsion
C2 N1 C1 N3 -31.1(6)
C2 N1 C1 C4 92.9(5)
C3 N3 C1 N1 36.1(6)
C3 N3 C1 C4 -89.1(5)
C1 N1 C2 N2 9.8(7)
C1 N1 C2 N5 -172.2(4)
C3 N2 C2 N1 10.4(7)
C3 N2 C2 N5 -167.8(4)
C10 N5 C2 N1 23.1(7)
C10 N5 C2 N2 -158.6(4)
C1 N3 C3 N2 -18.3(7)
C1 N3 C3 N4 165.1(4)
C2 N2 C3 N3 -5.5(7)
C2 N2 C3 N4 171.0(4)
N1 C1 C4 C9 -36.0(6)
N3 C1 C4 C9 88.0(6)
N1 C1 C4 C5 148.8(5)
N3 C1 C4 C5 -87.2(6)
C9 C4 C5 C6 -0.8(8)
C1 C4 C5 C6 174.5(5)
C4 C5 C6 C7 2.2(10)
C5 C6 C7 C8 -1.6(10)
C6 C7 C8 C9 -0.4(10)
C5 C4 C9 C8 -1.1(8)
C1 C4 C9 C8 -176.3(5)
C7 C8 C9 C4 1.7(9)
C2 N5 C10 C11 -179.3(4)
C2 N5 C10 C15 2.7(8)
N5 C10 C11 C12 -179.8(4)
C15 C10 C11 C12 -1.7(7)
C10 C11 C12 C13 -0.9(7)
C11 C12 C13 C14 2.6(7)
C11 C12 C13 Br1 -177.6(4)
C12 C13 C14 C15 -1.5(8)
Br1 C13 C14 C15 178.7(4)
C13 C14 C15 C10 -1.3(8)
N5 C10 C15 C14 -179.3(5)
C11 C10 C15 C14 2.8(7)
C18 N8 C16 N6 -37.1(6)
C18 N8 C16 C19 87.6(5)
C17 N6 C16 N8 33.9(6)
C17 N6 C16 C19 -92.7(5)
C16 N6 C17 N10 171.9(4)
C16 N6 C17 N7 -11.4(7)
C25 N10 C17 N6 -24.0(8)
C25 N10 C17 N7 158.8(5)
C18 N7 C17 N6 -11.6(7)
C18 N7 C17 N10 165.4(4)
C17 N7 C18 N8 9.1(7)
C17 N7 C18 N9 -167.6(4)
C16 N8 C18 N7 15.9(7)
C16 N8 C18 N9 -167.3(4)
N8 C16 C19 C20 -170.0(5)
N6 C16 C19 C20 -44.9(6)
N8 C16 C19 C24 14.2(7)
N6 C16 C19 C24 139.3(5)
C24 C19 C20 C21 0.4(8)
C16 C19 C20 C21 -175.5(5)
C19 C20 C21 C22 0.1(9)
C20 C21 C22 C23 -0.6(10)
C21 C22 C23 C24 0.5(11)
C20 C19 C24 C23 -0.4(8)
C16 C19 C24 C23 175.4(5)
C22 C23 C24 C19 0.0(10)
C17 N10 C25 C26 -2.5(8)
C17 N10 C25 C30 179.0(5)
N10 C25 C26 C27 -177.6(5)
C30 C25 C26 C27 0.8(7)
C25 C26 C27 C28 0.2(8)
C26 C27 C28 C29 -1.1(8)
C26 C27 C28 Br2 177.2(4)
C27 C28 C29 C30 0.8(8)
Br2 C28 C29 C30 -177.4(4)
C28 C29 C30 C25 0.3(8)
C26 C25 C30 C29 -1.1(7)
N10 C25 C30 C29 177.5(5)
